data_4119579
loop_
_publ_author_name
'Michael K. Coggins'
'Xianru Sun'
'Yeonju Kwak'
'Edward I. Solomon'
'Elena Rybak-Akimova'
'Julie A. Kovacs'

_publ_contact_author_address
;
Department of Chemistry
University of Washington
Seattle
Washington, 98195, USA
;
_publ_contact_author_email kaminsky@chem.washington.edu
_publ_contact_author_fax 00(206)6858665
_publ_contact_author_name 'Werner Kaminsky'
_publ_contact_author_phone 00(206)5437585
_publ_section_title
;
 Characterization of Metastable Intermediates Formed in the Reaction
 between a Mn(II) Complex and Dioxygen, Including a Crystallographic
 Structure of a Binuclear Mn(III)-Peroxo Species
;
_journal_name_full 'Journal of the American Chemical Society'
_journal_page_first 5631
_journal_page_last 5640
_journal_paper_doi 10.1021/ja311166u
_journal_volume 135
_journal_year 2013
_chemical_formula_moiety 'C42 H58 Mn2 N8 O2 S2, 6(C3 H5 N), 2(C24 H20 B)'
_chemical_formula_sum 'C108 H128 B2 Mn2 N14 O2 S2'
_chemical_formula_weight 1849.86
_chemical_name_common michael055a
_chemical_name_systematic
;
 michael055a
;
_space_group_IT_number 14
_symmetry_cell_setting monoclinic
_symmetry_Int_Tables_number 14
_symmetry_space_group_name_Hall '-P 2ybc'
_symmetry_space_group_name_H-M 'P 1 21/c 1'
_atom_sites_solution_hydrogens geom
_atom_sites_solution_primary direct
_atom_sites_solution_secondary difmap
_audit_conform_dict_location ftp://ftp.iucr.org/pub/cif_core.dic
_audit_conform_dict_name cif_core.dic
_audit_conform_dict_version 2.4
_audit_creation_date 2011-07-28T09:36:06-00:00
_audit_creation_method 'WinGX routine CIF_UPDATE'
_cell_angle_alpha 90
_cell_angle_beta 94.541(2)
_cell_angle_gamma 90
_cell_formula_units_Z 2
_cell_length_a 14.2799(10)
_cell_length_b 18.3957(14)
_cell_length_c 18.5282(13)
_cell_measurement_reflns_used 234
_cell_measurement_temperature 100(2)
_cell_measurement_theta_max 20
_cell_measurement_theta_min 3
_cell_volume 4851.9(6)
_computing_cell_refinement 'SAINT (Bruker, 2007)'
_computing_data_collection 'APEX2 (Bruker, 2007)'
_computing_data_reduction 'SAINT (Bruker, 2007)'
_computing_molecular_graphics 'ORTEP-3 for Windows (Farrugia, 1997)'
_computing_publication_material 'SHELXL-97 (Sheldrick, 1997)'
_computing_structure_refinement 'SHELXL-97 (Sheldrick, 2008)'
_computing_structure_solution 'SHELXS97 (Sheldrick, 1997)'
_diffrn_ambient_temperature 100(2)
_diffrn_measured_fraction_theta_full 0.894
_diffrn_measured_fraction_theta_max 0.89
_diffrn_measurement_device_type 'Bruker APEXII CCD area-detector'
_diffrn_measurement_method '\f and \w scans'
_diffrn_radiation_monochromator graphite
_diffrn_radiation_type MoK\a
_diffrn_radiation_wavelength 0.71073
_diffrn_reflns_av_R_equivalents 0.0964
_diffrn_reflns_av_unetI/netI 0.1175
_diffrn_reflns_limit_h_max 10
_diffrn_reflns_limit_h_min -15
_diffrn_reflns_limit_k_max 22
_diffrn_reflns_limit_k_min -22
_diffrn_reflns_limit_l_max 22
_diffrn_reflns_limit_l_min -22
_diffrn_reflns_number 27190
_diffrn_reflns_theta_full 25
_diffrn_reflns_theta_max 25.35
_diffrn_reflns_theta_min 1.56
_diffrn_source 'fine-focus sealed tube'
_exptl_absorpt_coefficient_mu 0.362
_exptl_absorpt_correction_T_max 0.9821
_exptl_absorpt_correction_T_min 0.9311
_exptl_absorpt_correction_type multi-scan
_exptl_absorpt_process_details '(SADABS; Bruker, 2007)'
_exptl_crystal_colour green
_exptl_crystal_density_diffrn 1.266
_exptl_crystal_description needle
_exptl_crystal_F_000 1964
_exptl_crystal_size_max 0.2
_exptl_crystal_size_mid 0.15
_exptl_crystal_size_min 0.05
_refine_diff_density_max 0.463
_refine_diff_density_min -0.343
_refine_diff_density_rms 0.066
_refine_ls_extinction_method none
_refine_ls_goodness_of_fit_ref 1.002
_refine_ls_hydrogen_treatment constr
_refine_ls_matrix_type full
_refine_ls_number_parameters 692
_refine_ls_number_reflns 7909
_refine_ls_number_restraints 144
_refine_ls_restrained_S_all 1.015
_refine_ls_R_factor_all 0.1419
_refine_ls_R_factor_gt 0.0613
_refine_ls_shift/su_max 0.001
_refine_ls_shift/su_mean 0
_refine_ls_structure_factor_coef Fsqd
_refine_ls_weighting_details 'calc w=1/[\s^2^(Fo^2^)+(0.0744P)^2^+0.0000P] where P=(Fo^2^+2Fc^2^)/3'
_refine_ls_weighting_scheme calc
_refine_ls_wR_factor_gt 0.1252
_refine_ls_wR_factor_ref 0.1614
_reflns_number_gt 4321
_reflns_number_total 7909
_reflns_threshold_expression >2\s(I)
_cod_data_source_file ja311166u_si_002.cif
_cod_data_source_block michael055a_0ma
_cod_database_code 4119579

loop_
_symmetry_equiv_pos_as_xyz
'x, y, z'
'-x, y+1/2, -z+1/2'
'-x, -y, -z'
'x, -y-1/2, z-1/2'

loop_
_atom_site_label
_atom_site_type_symbol
_atom_site_fract_x
_atom_site_fract_y
_atom_site_fract_z
_atom_site_U_iso_or_equiv
_atom_site_adp_type
_atom_site_occupancy
_atom_site_symmetry_multiplicity
_atom_site_calc_flag
_atom_site_refinement_flags
_atom_site_disorder_assembly
_atom_site_disorder_group
C1 C 0.8393(3) 0.5822(2) 0.7132(2) 0.0351(12) Uani 1 1 d . . .
C2 C 0.8941(4) 0.6111(3) 0.7814(3) 0.0530(16) Uani 1 1 d . . .
H2A H 0.8533 0.6116 0.8215 0.08 Uiso 1 1 calc R . .
H2B H 0.9159 0.6606 0.7726 0.08 Uiso 1 1 calc R . .
H2C H 0.9484 0.5796 0.7939 0.08 Uiso 1 1 calc R . .
C3 C 0.7451(4) 0.6229(2) 0.7014(3) 0.0459(14) Uani 1 1 d . . .
H3A H 0.7081 0.6022 0.6595 0.069 Uiso 1 1 calc R . .
H3B H 0.7569 0.6745 0.6926 0.069 Uiso 1 1 calc R . .
H3C H 0.7102 0.6179 0.7446 0.069 Uiso 1 1 calc R . .
C4 C 0.8202(3) 0.5020(2) 0.7202(2) 0.0307(12) Uani 1 1 d . . .
C5 C 0.7799(4) 0.4762(2) 0.7878(2) 0.0387(13) Uani 1 1 d . . .
H5A H 0.7394 0.434 0.7765 0.058 Uiso 1 1 calc R . .
H5B H 0.7429 0.5152 0.8075 0.058 Uiso 1 1 calc R . .
H5C H 0.831 0.4623 0.8236 0.058 Uiso 1 1 calc R . .
C6 C 0.8234(3) 0.3802(2) 0.6724(2) 0.0292(11) Uani 1 1 d . . .
H6A H 0.7684 0.3703 0.7002 0.035 Uiso 1 1 calc R . .
H6B H 0.8789 0.3556 0.6968 0.035 Uiso 1 1 calc R . .
C7 C 0.8055(3) 0.3525(2) 0.5958(2) 0.0291(11) Uani 1 1 d . . .
H7A H 0.8015 0.2988 0.5965 0.035 Uiso 1 1 calc R . .
H7B H 0.7446 0.3716 0.5747 0.035 Uiso 1 1 calc R . .
C8 C 0.9656(3) 0.3276(2) 0.5598(2) 0.0332(12) Uani 1 1 d . . .
H8A H 0.998 0.3279 0.5145 0.04 Uiso 1 1 calc R . .
H8B H 0.9441 0.2772 0.5676 0.04 Uiso 1 1 calc R . .
C9 C 1.0351(3) 0.3477(2) 0.6211(2) 0.0323(12) Uani 1 1 d . . .
C10 C 1.0978(4) 0.2961(3) 0.6481(2) 0.0401(13) Uani 1 1 d . . .
H10 H 1.0913 0.2468 0.6335 0.048 Uiso 1 1 calc R . .
C11 C 1.1700(4) 0.3176(3) 0.6965(3) 0.0437(14) Uani 1 1 d . . .
H11 H 1.2152 0.2833 0.7156 0.052 Uiso 1 1 calc R . .
C12 C 1.1762(4) 0.3892(3) 0.7171(3) 0.0434(14) Uani 1 1 d . . .
H12 H 1.2264 0.4047 0.7502 0.052 Uiso 1 1 calc R . .
C13 C 1.1100(3) 0.4390(2) 0.6899(2) 0.0319(12) Uani 1 1 d . . .
C14 C 1.1150(4) 0.5161(2) 0.7131(2) 0.0388(13) Uani 1 1 d . . .
H14A H 1.099 0.5476 0.6713 0.058 Uiso 1 1 calc R . .
H14B H 1.1788 0.5272 0.7335 0.058 Uiso 1 1 calc R . .
H14C H 1.0705 0.5245 0.7499 0.058 Uiso 1 1 calc R . .
C15 C 0.8448(3) 0.3684(2) 0.4730(2) 0.0279(11) Uani 1 1 d . . .
H15A H 0.8149 0.3201 0.4657 0.033 Uiso 1 1 calc R . .
H15B H 0.8978 0.371 0.4417 0.033 Uiso 1 1 calc R . .
C16 C 0.7747(3) 0.4258(2) 0.4499(2) 0.0276(11) Uani 1 1 d . . .
C17 C 0.7085(3) 0.4113(3) 0.3937(2) 0.0366(12) Uani 1 1 d . . .
H17 H 0.7029 0.3642 0.373 0.044 Uiso 1 1 calc R . .
C18 C 0.6504(4) 0.4673(3) 0.3682(2) 0.0411(13) Uani 1 1 d . . .
H18 H 0.603 0.459 0.3301 0.049 Uiso 1 1 calc R . .
C19 C 0.6621(3) 0.5349(3) 0.3987(2) 0.0357(12) Uani 1 1 d . . .
H19 H 0.6238 0.5742 0.381 0.043 Uiso 1 1 calc R . .
C20 C 0.7301(3) 0.5459(2) 0.4555(2) 0.0286(11) Uani 1 1 d . . .
C21 C 0.7445(3) 0.6194(2) 0.4865(2) 0.0358(12) Uani 1 1 d . . .
H21A H 0.7288 0.6192 0.5371 0.054 Uiso 1 1 calc R . .
H21B H 0.7039 0.6541 0.4588 0.054 Uiso 1 1 calc R . .
H21C H 0.8103 0.6337 0.4844 0.054 Uiso 1 1 calc R . .
C22 C 0.5460(3) 0.3409(2) 0.6722(2) 0.0323(12) Uani 1 1 d . A .
C23 C 0.5620(3) 0.4083(3) 0.7047(3) 0.0382(13) Uani 1 1 d . . .
H23 H 0.5632 0.4113 0.7559 0.046 Uiso 1 1 calc R . .
C24 C 0.5762(4) 0.4704(3) 0.6666(3) 0.0477(15) Uani 1 1 d . . .
H24 H 0.5865 0.5151 0.6916 0.057 Uiso 1 1 calc R . .
C25 C 0.5759(3) 0.4686(3) 0.5924(3) 0.0436(14) Uani 1 1 d . . .
H25 H 0.586 0.5116 0.5658 0.052 Uiso 1 1 calc R . .
C26 C 0.5604(3) 0.4029(3) 0.5572(3) 0.0385(13) Uani 1 1 d . . .
H26 H 0.56 0.4006 0.506 0.046 Uiso 1 1 calc R . .
C27 C 0.5453(3) 0.3398(3) 0.5966(2) 0.0333(12) Uani 1 1 d . . .
H27 H 0.5343 0.2952 0.5715 0.04 Uiso 1 1 calc R . .
C28 C 0.4799(4) 0.2019(3) 0.6760(2) 0.0386(13) Uani 1 1 d . A .
C29 C 0.5016(4) 0.1280(3) 0.6796(3) 0.0456(14) Uani 1 1 d . . .
H29 H 0.5574 0.1138 0.7073 0.055 Uiso 1 1 calc R . .
C30 C 0.4474(5) 0.0747(3) 0.6456(3) 0.0596(17) Uani 1 1 d . . .
H30 H 0.4659 0.0252 0.6495 0.071 Uiso 1 1 calc R . .
C31 C 0.3652(5) 0.0943(4) 0.6055(3) 0.0620(18) Uani 1 1 d . . .
H31 H 0.3272 0.0585 0.5805 0.074 Uiso 1 1 calc R . .
C32 C 0.3389(4) 0.1674(3) 0.6023(3) 0.0556(16) Uani 1 1 d . . .
H32 H 0.2817 0.1814 0.5765 0.067 Uiso 1 1 calc R . .
C33 C 0.3958(4) 0.2188(3) 0.6365(3) 0.0449(14) Uani 1 1 d . . .
H33 H 0.377 0.2683 0.6331 0.054 Uiso 1 1 calc R . .
C34 C 0.4783(8) 0.2693(6) 0.7904(6) 0.025(3) Uani 0.66 1 d PD A 1
C35 C 0.4852(7) 0.2140(6) 0.8431(5) 0.025(2) Uani 0.66 1 d PD A 1
H35 H 0.5287 0.1756 0.838 0.03 Uiso 0.66 1 calc PR A 1
C36 C 0.4310(5) 0.2132(5) 0.9022(4) 0.028(2) Uani 0.66 1 d PD A 1
H36 H 0.4374 0.1745 0.9362 0.033 Uiso 0.66 1 calc PR A 1
C37 C 0.3681(5) 0.2686(4) 0.9116(4) 0.0286(19) Uani 0.66 1 d PD A 1
H37 H 0.3318 0.2687 0.9524 0.034 Uiso 0.66 1 calc PR A 1
C38 C 0.3582(5) 0.3241(4) 0.8612(3) 0.0270(19) Uani 0.66 1 d PD A 1
H38 H 0.315 0.3625 0.867 0.032 Uiso 0.66 1 calc PR A 1
C39 C 0.4122(7) 0.3232(5) 0.8019(4) 0.025(2) Uani 0.66 1 d PD A 1
H39 H 0.4036 0.3612 0.7674 0.03 Uiso 0.66 1 calc PR A 1
C55 C 0.4847(15) 0.2900(10) 0.7966(12) 0.039(9) Uani 0.34 1 d PDU A 2
C56 C 0.4872(15) 0.2395(10) 0.8536(11) 0.051(9) Uani 0.34 1 d PDU A 2
H56 H 0.5248 0.1972 0.8504 0.061 Uiso 0.34 1 calc PR A 2
C57 C 0.4372(14) 0.2484(11) 0.9146(10) 0.075(9) Uani 0.34 1 d PDU A 2
H57 H 0.4403 0.2133 0.9523 0.09 Uiso 0.34 1 calc PR A 2
C58 C 0.3835(13) 0.3099(12) 0.9180(11) 0.089(9) Uani 0.34 1 d PDU A 2
H58 H 0.349 0.3167 0.9593 0.107 Uiso 0.34 1 calc PR A 2
C59 C 0.3769(14) 0.3621(11) 0.8649(11) 0.094(10) Uani 0.34 1 d PDU A 2
H59 H 0.339 0.4041 0.8689 0.113 Uiso 0.34 1 calc PR A 2
C60 C 0.4284(14) 0.3509(10) 0.8043(10) 0.052(8) Uani 0.34 1 d PDU A 2
H60 H 0.4247 0.3865 0.767 0.062 Uiso 0.34 1 calc PR A 2
C40 C 0.6495(3) 0.2450(2) 0.7431(2) 0.0348(12) Uani 1 1 d . A .
C41 C 0.7056(4) 0.2056(2) 0.6981(3) 0.0398(13) Uani 1 1 d . . .
H41 H 0.6767 0.1871 0.6539 0.048 Uiso 1 1 calc R . .
C42 C 0.7986(4) 0.1921(3) 0.7136(3) 0.0463(14) Uani 1 1 d . . .
H42 H 0.8327 0.1644 0.6812 0.056 Uiso 1 1 calc R . .
C43 C 0.8429(4) 0.2189(3) 0.7765(3) 0.0437(14) Uani 1 1 d . . .
H43 H 0.9076 0.2091 0.7883 0.052 Uiso 1 1 calc R . .
C44 C 0.7927(4) 0.2606(3) 0.8232(3) 0.0426(14) Uani 1 1 d . . .
H44 H 0.823 0.2805 0.8662 0.051 Uiso 1 1 calc R . .
C45 C 0.6977(4) 0.2725(2) 0.8056(3) 0.0369(13) Uani 1 1 d . . .
H45 H 0.6639 0.3008 0.8377 0.044 Uiso 1 1 calc R . .
C46 C 0.4364(8) 0.5840(5) 1.0399(6) 0.064(3) Uani 0.66 1 d PD B 1
H46A H 0.4007 0.5764 1.0823 0.097 Uiso 0.66 1 calc PR B 1
H46B H 0.5037 0.5793 1.0541 0.097 Uiso 0.66 1 calc PR B 1
H46C H 0.4178 0.5476 1.0029 0.097 Uiso 0.66 1 calc PR B 1
C47 C 0.4169(7) 0.6575(4) 1.0103(4) 0.044(2) Uani 0.66 1 d PD B 1
H47A H 0.4508 0.6937 1.042 0.052 Uiso 0.66 1 calc PR B 1
H47B H 0.4411 0.6609 0.9618 0.052 Uiso 0.66 1 calc PR B 1
C48 C 0.3185(10) 0.6748(6) 1.0043(9) 0.050(6) Uani 0.66 1 d PD B 1
N5 N 0.2398(7) 0.6886(5) 1.0019(5) 0.058(3) Uani 0.66 1 d PD B 1
C49 C 0.2048(7) 0.5070(4) 0.9271(5) 0.098(3) Uani 0.83 1 d PD C 1
H49A H 0.1683 0.4858 0.8852 0.147 Uiso 0.83 1 calc PR C 1
H49B H 0.2509 0.4714 0.9471 0.147 Uiso 0.83 1 calc PR C 1
H49C H 0.2375 0.5506 0.9119 0.147 Uiso 0.83 1 calc PR C 1
C50 C 0.1387(7) 0.5276(5) 0.9849(5) 0.088(3) Uani 0.83 1 d PD C 1
H50A H 0.1048 0.4837 0.9994 0.106 Uiso 0.83 1 calc PR C 1
H50B H 0.1762 0.5463 1.0282 0.106 Uiso 0.83 1 calc PR C 1
C51 C 0.0717(6) 0.5819(5) 0.9593(5) 0.082(3) Uani 0.83 1 d PD C 1
N6 N 0.0169(6) 0.6245(4) 0.9382(4) 0.097(2) Uani 0.83 1 d PD C 1
C52 C 0.8775(4) 0.7987(3) 0.5551(4) 0.084(2) Uani 1 1 d DU . .
H52A H 0.8207 0.8183 0.5743 0.126 Uiso 1 1 d R . .
H52B H 0.8655 0.7489 0.5379 0.126 Uiso 1 1 d R . .
H52C H 0.8949 0.829 0.5148 0.126 Uiso 1 1 d R . .
C53 C 0.9519(6) 0.7989(4) 0.6100(5) 0.127(3) Uani 1 1 d DU . .
H53A H 1.0061 0.7733 0.5915 0.153 Uiso 1 1 calc R . .
H53B H 0.932 0.7705 0.6516 0.153 Uiso 1 1 calc R . .
C54 C 0.9829(5) 0.8682(4) 0.6358(4) 0.082(2) Uani 1 1 d DU . .
N7 N 1.0063(4) 0.9240(3) 0.6542(3) 0.099(2) Uani 1 1 d D . .
C62 C 0.360(9) 0.656(7) 1.009(10) 0.38(11) Uiso 0.17 1 d PD D 3
H62A H 0.3779 0.6623 1.0604 0.566 Uiso 0.17 1 calc PR D 3
H62B H 0.2911 0.655 1.0007 0.566 Uiso 0.17 1 calc PR D 3
H62C H 0.3843 0.6967 0.9817 0.566 Uiso 0.17 1 calc PR D 3
C63 C 0.399(4) 0.587(4) 0.984(4) 0.14(3) Uiso 0.17 1 d PD D 3
H63A H 0.4578 0.5981 0.961 0.163 Uiso 0.17 1 calc PR D 3
H63B H 0.4146 0.5559 1.026 0.163 Uiso 0.17 1 calc PR D 3
C64 C 0.337(3) 0.549(2) 0.933(3) 0.102(15) Uiso 0.17 1 d PD D 3
N8 N 0.299(4) 0.513(3) 0.888(3) 0.156(18) Uiso 0.17 1 d PD D 3
C65 C 0.387(6) 0.602(6) 1.016(8) 0.25(7) Uiso 0.17 1 d PD E 4
H65A H 0.3462 0.5662 1.0356 0.368 Uiso 0.17 1 calc PR E 4
H65B H 0.4404 0.6126 1.0511 0.368 Uiso 0.17 1 calc PR E 4
H65C H 0.411 0.5834 0.9711 0.368 Uiso 0.17 1 calc PR E 4
C66 C 0.334(4) 0.670(4) 0.999(7) 0.10(4) Uiso 0.17 1 d PD E 4
H66A H 0.3416 0.7017 1.0424 0.121 Uiso 0.17 1 calc PR E 4
H66B H 0.3623 0.6949 0.9592 0.121 Uiso 0.17 1 calc PR E 4
C67 C 0.236(3) 0.659(3) 0.980(3) 0.09(2) Uiso 0.17 1 d PD E 4
N9 N 0.156(3) 0.662(2) 0.976(2) 0.106(13) Uiso 0.17 1 d PD E 4
C68 C 0.152(7) 0.389(5) 1.001(5) 0.31(3) Uiso 0.17 1 d PD . -5
H68A H 0.2175 0.3745 1.0106 0.469 Uiso 0.17 1 calc PR . -5
H68B H 0.1352 0.3889 0.9486 0.469 Uiso 0.17 1 calc PR . -5
H68C H 0.1113 0.3545 1.0243 0.469 Uiso 0.17 1 calc PR . -5
C69 C 0.138(7) 0.462(5) 1.030(5) 0.31(3) Uiso 0.17 1 d PD F -5
H69A H 0.1344 0.4592 1.083 0.375 Uiso 0.17 1 calc PR F -5
H69B H 0.1935 0.4927 1.0211 0.375 Uiso 0.17 1 calc PR F -5
C70 C 0.055(7) 0.498(5) 0.998(9) 0.31(3) Uiso 0.17 1 d PD F -5
N10 N -0.022(8) 0.503(7) 0.975(6) 0.31(3) Uiso 0.17 1 d PD F -5
N1 N 0.7856(3) 0.49082(18) 0.48221(17) 0.0263(9) Uani 1 1 d . . .
N2 N 0.8818(2) 0.37530(17) 0.54967(17) 0.0232(9) Uani 1 1 d . . .
N3 N 0.8403(3) 0.45939(18) 0.66845(18) 0.0263(9) Uani 1 1 d . . .
N4 N 1.0396(3) 0.41843(18) 0.64099(18) 0.0278(9) Uani 1 1 d . . .
O1 O 0.9904(2) 0.53199(15) 0.52113(15) 0.0345(8) Uani 1 1 d . . .
B1 B 0.5391(4) 0.2656(3) 0.7210(3) 0.0366(15) Uani 1 1 d . . .
S1 S 0.90895(9) 0.59952(6) 0.63608(6) 0.0336(3) Uani 1 1 d . . .
Mn1 Mn 0.91273(5) 0.48846(3) 0.58239(3) 0.0260(2) Uani 1 1 d . . .

loop_
_atom_site_aniso_label
_atom_site_aniso_U_11
_atom_site_aniso_U_22
_atom_site_aniso_U_33
_atom_site_aniso_U_23
_atom_site_aniso_U_13
_atom_site_aniso_U_12
C1 0.048(4) 0.023(3) 0.036(3) -0.004(2) 0.011(2) 0.003(2)
C2 0.082(5) 0.037(3) 0.040(3) -0.014(2) 0.009(3) -0.006(3)
C3 0.062(4) 0.028(3) 0.050(3) 0.004(2) 0.019(3) 0.009(3)
C4 0.038(3) 0.026(3) 0.027(2) -0.002(2) -0.002(2) 0.006(2)
C5 0.058(4) 0.032(3) 0.027(3) 0.000(2) 0.010(2) 0.008(2)
C6 0.035(3) 0.018(2) 0.037(3) 0.0044(19) 0.017(2) 0.000(2)
C7 0.031(3) 0.023(2) 0.035(3) 0.000(2) 0.011(2) -0.009(2)
C8 0.043(4) 0.016(2) 0.041(3) 0.003(2) 0.010(2) 0.004(2)
C9 0.043(4) 0.022(2) 0.033(3) 0.009(2) 0.008(2) 0.002(2)
C10 0.058(4) 0.029(3) 0.034(3) 0.007(2) 0.007(3) 0.011(3)
C11 0.050(4) 0.044(3) 0.037(3) 0.011(2) 0.003(3) 0.021(3)
C12 0.052(4) 0.044(3) 0.033(3) 0.006(2) -0.006(2) 0.003(3)
C13 0.032(3) 0.036(3) 0.028(3) 0.010(2) 0.004(2) 0.008(2)
C14 0.047(4) 0.036(3) 0.032(3) -0.004(2) -0.009(2) -0.003(3)
C15 0.028(3) 0.024(2) 0.033(3) -0.006(2) 0.004(2) -0.002(2)
C16 0.032(3) 0.026(3) 0.026(2) -0.002(2) 0.011(2) -0.002(2)
C17 0.032(3) 0.041(3) 0.037(3) -0.008(2) 0.000(2) 0.000(2)
C18 0.036(4) 0.056(4) 0.030(3) -0.008(2) -0.006(2) 0.002(3)
C19 0.036(4) 0.038(3) 0.034(3) 0.003(2) 0.010(2) 0.009(2)
C20 0.031(3) 0.030(3) 0.025(2) 0.001(2) 0.010(2) 0.002(2)
C21 0.045(4) 0.031(3) 0.031(3) 0.005(2) -0.001(2) 0.008(2)
C22 0.026(3) 0.036(3) 0.035(3) 0.006(2) 0.008(2) 0.012(2)
C23 0.043(4) 0.040(3) 0.030(3) 0.003(2) -0.004(2) 0.008(3)
C24 0.052(4) 0.038(3) 0.051(3) 0.002(3) -0.010(3) 0.002(3)
C25 0.037(4) 0.034(3) 0.060(4) 0.019(3) 0.001(3) -0.005(2)
C26 0.031(3) 0.054(3) 0.031(3) 0.018(2) 0.004(2) 0.012(3)
C27 0.032(3) 0.037(3) 0.032(3) 0.006(2) 0.007(2) 0.008(2)
C28 0.040(4) 0.042(3) 0.035(3) 0.018(2) 0.013(2) 0.001(3)
C29 0.050(4) 0.044(3) 0.043(3) 0.017(3) 0.006(3) -0.003(3)
C30 0.076(5) 0.049(4) 0.055(4) 0.016(3) 0.015(3) -0.012(3)
C31 0.069(5) 0.076(5) 0.043(4) 0.010(3) 0.013(3) -0.031(4)
C32 0.048(4) 0.069(4) 0.050(4) 0.025(3) 0.010(3) -0.013(3)
C33 0.038(4) 0.053(3) 0.044(3) 0.017(3) 0.007(3) -0.003(3)
C34 0.027(7) 0.022(5) 0.025(5) 0.000(4) -0.005(4) 0.005(4)
C35 0.027(6) 0.026(5) 0.023(4) 0.003(4) 0.009(4) 0.009(4)
C36 0.022(5) 0.037(5) 0.024(4) 0.010(4) -0.002(3) -0.007(4)
C37 0.027(6) 0.039(5) 0.020(4) 0.004(3) 0.007(3) 0.009(4)
C38 0.030(5) 0.036(5) 0.015(4) 0.004(3) 0.000(3) 0.014(4)
C39 0.033(6) 0.022(5) 0.020(4) 0.007(3) 0.003(4) 0.003(5)
C55 0.039(12) 0.043(12) 0.035(11) 0.005(8) 0.001(8) 0.001(8)
C56 0.042(12) 0.057(12) 0.055(12) 0.007(8) 0.016(8) -0.001(8)
C57 0.085(13) 0.086(12) 0.053(11) 0.022(9) 0.006(9) -0.008(9)
C58 0.083(12) 0.105(12) 0.084(11) -0.005(9) 0.027(9) 0.016(9)
C59 0.085(13) 0.107(13) 0.091(12) 0.004(9) 0.011(9) 0.010(9)
C60 0.053(11) 0.065(12) 0.037(9) -0.014(8) 0.002(7) 0.007(8)
C40 0.038(4) 0.031(3) 0.037(3) 0.021(2) 0.011(2) 0.007(2)
C41 0.038(4) 0.033(3) 0.049(3) 0.012(2) 0.009(3) 0.009(3)
C42 0.050(5) 0.034(3) 0.057(4) 0.013(3) 0.015(3) 0.010(3)
C43 0.026(4) 0.039(3) 0.068(4) 0.028(3) 0.014(3) 0.013(3)
C44 0.042(4) 0.036(3) 0.050(3) 0.022(3) 0.006(3) -0.002(3)
C45 0.035(4) 0.038(3) 0.039(3) 0.016(2) 0.014(3) 0.011(2)
C46 0.083(9) 0.053(6) 0.058(6) 0.005(5) 0.005(6) 0.003(5)
C47 0.053(8) 0.030(5) 0.049(5) 0.002(4) 0.011(4) -0.002(4)
C48 0.099(15) 0.027(6) 0.024(5) -0.003(4) 0.003(7) -0.007(6)
N5 0.078(9) 0.038(5) 0.058(6) 0.005(5) 0.009(5) 0.009(5)
C49 0.128(9) 0.073(6) 0.091(7) -0.007(5) 0.001(6) 0.003(6)
C50 0.118(8) 0.069(6) 0.076(6) 0.002(5) 0.005(6) 0.002(6)
C51 0.093(8) 0.060(6) 0.092(7) 0.026(5) 0.005(5) 0.022(5)
N6 0.122(7) 0.079(5) 0.088(5) 0.004(4) 0.004(5) 0.012(5)
C52 0.071(5) 0.055(4) 0.122(5) -0.021(4) -0.023(4) -0.002(3)
C53 0.179(7) 0.063(5) 0.128(6) -0.001(4) -0.061(6) -0.031(5)
C54 0.106(5) 0.050(4) 0.084(5) -0.014(4) -0.033(4) 0.001(4)
N7 0.083(5) 0.087(5) 0.123(5) -0.046(4) -0.008(4) -0.003(4)
N1 0.035(3) 0.021(2) 0.0242(19) 0.0006(16) 0.0070(17) -0.0012(18)
N2 0.024(3) 0.0187(19) 0.027(2) -0.0010(15) 0.0025(17) 0.0000(16)
N3 0.031(3) 0.0195(19) 0.029(2) -0.0023(16) 0.0035(17) -0.0016(17)
N4 0.036(3) 0.024(2) 0.024(2) 0.0031(16) 0.0053(18) 0.0030(18)
O1 0.042(2) 0.0284(18) 0.0334(18) -0.0027(14) 0.0088(15) -0.0007(15)
B1 0.042(4) 0.041(3) 0.028(3) 0.010(3) 0.010(3) 0.010(3)
S1 0.0513(10) 0.0182(6) 0.0317(7) -0.0015(5) 0.0049(6) 0.0004(6)
Mn1 0.0348(5) 0.0158(3) 0.0278(4) 0.0008(3) 0.0058(3) 0.0000(3)

loop_
_atom_type_symbol
_atom_type_description
_atom_type_scat_dispersion_real
_atom_type_scat_dispersion_imag
_atom_type_scat_source
C C 0.0033 0.0016 'International Tables Vol C Tables 4.2.6.8 and 6.1.1.4'
H H 0 0 'International Tables Vol C Tables 4.2.6.8 and 6.1.1.4'
N N 0.0061 0.0033 'International Tables Vol C Tables 4.2.6.8 and 6.1.1.4'
O O 0.0106 0.006 'International Tables Vol C Tables 4.2.6.8 and 6.1.1.4'
B B 0.0013 0.0007 'International Tables Vol C Tables 4.2.6.8 and 6.1.1.4'
S S 0.1246 0.1234 'International Tables Vol C Tables 4.2.6.8 and 6.1.1.4'
Mn Mn 0.3368 0.7283 'International Tables Vol C Tables 4.2.6.8 and 6.1.1.4'

loop_
_geom_angle_atom_site_label_1
_geom_angle_atom_site_label_2
_geom_angle_atom_site_label_3
_geom_angle
_geom_angle_site_symmetry_1
_geom_angle_site_symmetry_3
C4 C1 C2 110.7(4) . .
C4 C1 C3 109.0(4) . .
C2 C1 C3 109.5(4) . .
C4 C1 S1 110.5(3) . .
C2 C1 S1 108.1(3) . .
C3 C1 S1 109.1(3) . .
C1 C2 H2A 109.5 . .
C1 C2 H2B 109.5 . .
H2A C2 H2B 109.5 . .
C1 C2 H2C 109.5 . .
H2A C2 H2C 109.5 . .
H2B C2 H2C 109.5 . .
C1 C3 H3A 109.5 . .
C1 C3 H3B 109.5 . .
H3A C3 H3B 109.5 . .
C1 C3 H3C 109.5 . .
H3A C3 H3C 109.5 . .
H3B C3 H3C 109.5 . .
N3 C4 C5 123.5(4) . .
N3 C4 C1 118.7(4) . .
C5 C4 C1 117.8(4) . .
C4 C5 H5A 109.5 . .
C4 C5 H5B 109.5 . .
H5A C5 H5B 109.5 . .
C4 C5 H5C 109.5 . .
H5A C5 H5C 109.5 . .
H5B C5 H5C 109.5 . .
N3 C6 C7 107.6(3) . .
N3 C6 H6A 110.2 . .
C7 C6 H6A 110.2 . .
N3 C6 H6B 110.2 . .
C7 C6 H6B 110.2 . .
H6A C6 H6B 108.5 . .
N2 C7 C6 111.5(3) . .
N2 C7 H7A 109.3 . .
C6 C7 H7A 109.3 . .
N2 C7 H7B 109.3 . .
C6 C7 H7B 109.3 . .
H7A C7 H7B 108 . .
N2 C8 C9 115.4(4) . .
N2 C8 H8A 108.4 . .
C9 C8 H8A 108.4 . .
N2 C8 H8B 108.4 . .
C9 C8 H8B 108.4 . .
H8A C8 H8B 107.5 . .
N4 C9 C10 123.5(4) . .
N4 C9 C8 117.4(4) . .
C10 C9 C8 118.7(4) . .
C11 C10 C9 118.3(5) . .
C11 C10 H10 120.8 . .
C9 C10 H10 120.8 . .
C10 C11 C12 119.1(5) . .
C10 C11 H11 120.4 . .
C12 C11 H11 120.4 . .
C11 C12 C13 120.5(5) . .
C11 C12 H12 119.7 . .
C13 C12 H12 119.7 . .
N4 C13 C12 120.6(4) . .
N4 C13 C14 118.6(4) . .
C12 C13 C14 120.8(4) . .
C13 C14 H14A 109.5 . .
C13 C14 H14B 109.5 . .
H14A C14 H14B 109.5 . .
C13 C14 H14C 109.5 . .
H14A C14 H14C 109.5 . .
H14B C14 H14C 109.5 . .
N2 C15 C16 113.3(3) . .
N2 C15 H15A 108.9 . .
C16 C15 H15A 108.9 . .
N2 C15 H15B 108.9 . .
C16 C15 H15B 108.9 . .
H15A C15 H15B 107.7 . .
N1 C16 C17 123.9(4) . .
N1 C16 C15 116.9(4) . .
C17 C16 C15 119.0(4) . .
C16 C17 C18 118.3(4) . .
C16 C17 H17 120.9 . .
C18 C17 H17 120.9 . .
C19 C18 C17 118.9(4) . .
C19 C18 H18 120.5 . .
C17 C18 H18 120.5 . .
C18 C19 C20 120.0(4) . .
C18 C19 H19 120 . .
C20 C19 H19 120 . .
N1 C20 C19 121.4(4) . .
N1 C20 C21 118.8(4) . .
C19 C20 C21 119.8(4) . .
C20 C21 H21A 109.5 . .
C20 C21 H21B 109.5 . .
H21A C21 H21B 109.5 . .
C20 C21 H21C 109.5 . .
H21A C21 H21C 109.5 . .
H21B C21 H21C 109.5 . .
C23 C22 C27 115.7(4) . .
C23 C22 B1 121.6(4) . .
C27 C22 B1 122.4(4) . .
C24 C23 C22 123.3(5) . .
C24 C23 H23 118.4 . .
C22 C23 H23 118.4 . .
C23 C24 C25 120.5(5) . .
C23 C24 H24 119.7 . .
C25 C24 H24 119.7 . .
C24 C25 C26 118.6(5) . .
C24 C25 H25 120.7 . .
C26 C25 H25 120.7 . .
C25 C26 C27 120.4(4) . .
C25 C26 H26 119.8 . .
C27 C26 H26 119.8 . .
C26 C27 C22 121.4(5) . .
C26 C27 H27 119.3 . .
C22 C27 H27 119.3 . .
C33 C28 C29 115.0(5) . .
C33 C28 B1 119.9(5) . .
C29 C28 B1 124.7(5) . .
C30 C29 C28 124.1(5) . .
C30 C29 H29 118 . .
C28 C29 H29 118 . .
C29 C30 C31 118.9(6) . .
C29 C30 H30 120.6 . .
C31 C30 H30 120.6 . .
C30 C31 C32 119.1(6) . .
C30 C31 H31 120.5 . .
C32 C31 H31 120.5 . .
C33 C32 C31 119.9(6) . .
C33 C32 H32 120 . .
C31 C32 H32 120 . .
C32 C33 C28 123.0(5) . .
C32 C33 H33 118.5 . .
C28 C33 H33 118.5 . .
C39 C34 C35 114.7(8) . .
C39 C34 B1 124.5(7) . .
C35 C34 B1 120.7(8) . .
C36 C35 C34 122.7(8) . .
C36 C35 H35 118.6 . .
C34 C35 H35 118.6 . .
C37 C36 C35 120.1(7) . .
C37 C36 H36 120 . .
C35 C36 H36 120 . .
C36 C37 C38 119.5(6) . .
C36 C37 H37 120.3 . .
C38 C37 H37 120.3 . .
C37 C38 C39 119.5(7) . .
C37 C38 H38 120.3 . .
C39 C38 H38 120.3 . .
C38 C39 C34 123.5(7) . .
C38 C39 H39 118.2 . .
C34 C39 H39 118.2 . .
C60 C55 C56 115.8(16) . .
C60 C55 B1 126.7(16) . .
C56 C55 B1 117.0(14) . .
C57 C56 C55 123.2(17) . .
C57 C56 H56 118.4 . .
C55 C56 H56 118.4 . .
C58 C57 C56 117.4(17) . .
C58 C57 H57 121.3 . .
C56 C57 H57 121.3 . .
C57 C58 C59 123.4(17) . .
C57 C58 H58 118.3 . .
C59 C58 H58 118.3 . .
C58 C59 C60 117.3(18) . .
C58 C59 H59 121.3 . .
C60 C59 H59 121.3 . .
C55 C60 C59 122.9(17) . .
C55 C60 H60 118.6 . .
C59 C60 H60 118.6 . .
C45 C40 C41 114.4(5) . .
C45 C40 B1 121.6(4) . .
C41 C40 B1 123.6(5) . .
C42 C41 C40 124.3(5) . .
C42 C41 H41 117.9 . .
C40 C41 H41 117.9 . .
C41 C42 C43 119.4(5) . .
C41 C42 H42 120.3 . .
C43 C42 H42 120.3 . .
C42 C43 C44 119.9(5) . .
C42 C43 H43 120 . .
C44 C43 H43 120 . .
C45 C44 C43 118.8(5) . .
C45 C44 H44 120.6 . .
C43 C44 H44 120.6 . .
C44 C45 C40 123.1(5) . .
C44 C45 H45 118.4 . .
C40 C45 H45 118.4 . .
C48 C47 C46 112.8(10) . .
C48 C47 H47A 109 . .
C46 C47 H47A 109 . .
C48 C47 H47B 109 . .
C46 C47 H47B 109 . .
H47A C47 H47B 107.8 . .
N5 C48 C47 177.8(16) . .
C51 C50 C49 111.8(7) . .
C51 C50 H50A 109.3 . .
C49 C50 H50A 109.3 . .
C51 C50 H50B 109.3 . .
C49 C50 H50B 109.3 . .
H50A C50 H50B 107.9 . .
N6 C51 C50 178.7(11) . .
C53 C52 C68 119(3) . 2_656
C53 C52 H52A 109.6 . .
C68 C52 H52A 74.7 2_656 .
C53 C52 H52B 109.8 . .
C68 C52 H52B 126 2_656 .
H52A C52 H52B 109.5 . .
C53 C52 H52C 109 . .
C68 C52 H52C 34.9 2_656 .
H52A C52 H52C 109.5 . .
H52B C52 H52C 109.5 . .
C52 C53 C54 116.2(6) . .
C52 C53 H53A 108.2 . .
C54 C53 H53A 108.2 . .
C52 C53 H53B 108.2 . .
C54 C53 H53B 108.2 . .
H53A C53 H53B 107.4 . .
N7 C54 C53 177.8(8) . .
C63 C62 H62A 109.5 . .
C63 C62 H62B 109.5 . .
H62A C62 H62B 109.5 . .
C63 C62 H62C 109.5 . .
H62A C62 H62C 109.5 . .
H62B C62 H62C 109.5 . .
C64 C63 C62 114(3) . .
C64 C63 H63A 108.8 . .
C62 C63 H63A 108.8 . .
C64 C63 H63B 108.8 . .
C62 C63 H63B 108.8 . .
H63A C63 H63B 107.6 . .
N8 C64 C63 170(6) . .
C66 C65 H65A 109.5 . .
C66 C65 H65B 109.5 . .
H65A C65 H65B 109.5 . .
C66 C65 H65C 109.5 . .
H65A C65 H65C 109.5 . .
H65B C65 H65C 109.5 . .
C67 C66 C65 115(3) . .
C67 C66 H66A 108.6 . .
C65 C66 H66A 108.6 . .
C67 C66 H66B 108.6 . .
C65 C66 H66B 108.6 . .
H66A C66 H66B 107.6 . .
N9 C67 C66 165(7) . .
C69 C68 C52 158(7) . 2_646
C69 C68 H68A 109.5 . .
C52 C68 H68A 91.6 2_646 .
C69 C68 H68B 109.5 . .
C52 C68 H68B 57.2 2_646 .
H68A C68 H68B 109.5 . .
C69 C68 H68C 109.5 . .
C52 C68 H68C 65.4 2_646 .
H68A C68 H68C 109.5 . .
H68B C68 H68C 109.5 . .
C70 C69 C68 113(3) . .
C70 C69 H69A 109 . .
C68 C69 H69A 109 . .
C70 C69 H69B 109 . .
C68 C69 H69B 109 . .
H69A C69 H69B 107.8 . .
N10 C70 C69 158(8) . .
C16 N1 C20 117.4(4) . .
C16 N1 Mn1 111.6(3) . .
C20 N1 Mn1 131.0(3) . .
C15 N2 C8 107.1(3) . .
C15 N2 C7 107.6(3) . .
C8 N2 C7 112.2(3) . .
C15 N2 Mn1 113.1(2) . .
C8 N2 Mn1 112.5(3) . .
C7 N2 Mn1 104.2(2) . .
C4 N3 C6 121.1(4) . .
C4 N3 Mn1 125.3(3) . .
C6 N3 Mn1 113.0(2) . .
C9 N4 C13 117.9(4) . .
C9 N4 Mn1 112.0(3) . .
C13 N4 Mn1 130.1(3) . .
O1 O1 Mn1 97.5(3) 3_766 .
O1 O1 Mn1 47.08(19) 3_766 3_766
Mn1 O1 Mn1 144.53(14) . 3_766
C34 B1 C28 98.5(6) . .
C34 B1 C40 112.3(5) . .
C28 B1 C40 114.2(4) . .
C34 B1 C22 117.3(5) . .
C28 B1 C22 111.7(4) . .
C40 B1 C22 103.4(4) . .
C34 B1 C55 13.6(9) . .
C28 B1 C55 110.8(8) . .
C40 B1 C55 110.2(8) . .
C22 B1 C55 106.0(7) . .
C1 S1 Mn1 102.60(14) . .
O1 Mn1 N3 165.47(13) . .
O1 Mn1 N2 111.11(13) . .
N3 Mn1 N2 82.21(13) . .
O1 Mn1 S1 85.12(9) . .
N3 Mn1 S1 82.10(10) . .
N2 Mn1 S1 163.30(10) . .
O1 Mn1 N4 92.45(13) . .
N3 Mn1 N4 85.25(13) . .
N2 Mn1 N4 75.27(12) . .
S1 Mn1 N4 109.03(9) . .
O1 Mn1 O1 35.47(14) . 3_766
N3 Mn1 O1 155.93(12) . 3_766
N2 Mn1 O1 75.86(11) . 3_766
S1 Mn1 O1 120.55(8) . 3_766
N4 Mn1 O1 79.74(11) . 3_766
O1 Mn1 N1 88.39(12) . .
N3 Mn1 N1 101.66(13) . .
N2 Mn1 N1 72.14(12) . .
S1 Mn1 N1 105.61(9) . .
N4 Mn1 N1 145.30(12) . .
O1 Mn1 N1 81.08(11) 3_766 .

loop_
_geom_bond_atom_site_label_1
_geom_bond_atom_site_label_2
_geom_bond_distance
_geom_bond_site_symmetry_2
C1 C4 1.507(6) .
C1 C2 1.528(6) .
C1 C3 1.541(7) .
C1 S1 1.833(5) .
C2 H2A 0.98 .
C2 H2B 0.98 .
C2 H2C 0.98 .
C3 H3A 0.98 .
C3 H3B 0.98 .
C3 H3C 0.98 .
C4 N3 1.289(5) .
C4 C5 1.497(6) .
C5 H5A 0.98 .
C5 H5B 0.98 .
C5 H5C 0.98 .
C6 N3 1.479(5) .
C6 C7 1.509(6) .
C6 H6A 0.99 .
C6 H6B 0.99 .
C7 N2 1.498(5) .
C7 H7A 0.99 .
C7 H7B 0.99 .
C8 N2 1.483(5) .
C8 C9 1.496(6) .
C8 H8A 0.99 .
C8 H8B 0.99 .
C9 N4 1.352(5) .
C9 C10 1.371(6) .
C10 C11 1.371(7) .
C10 H10 0.95 .
C11 C12 1.372(6) .
C11 H11 0.95 .
C12 C13 1.383(6) .
C12 H12 0.95 .
C13 N4 1.353(5) .
C13 C14 1.482(6) .
C14 H14A 0.98 .
C14 H14B 0.98 .
C14 H14C 0.98 .
C15 N2 1.482(5) .
C15 C16 1.493(6) .
C15 H15A 0.99 .
C15 H15B 0.99 .
C16 N1 1.341(5) .
C16 C17 1.376(6) .
C17 C18 1.382(6) .
C17 H17 0.95 .
C18 C19 1.371(6) .
C18 H18 0.95 .
C19 C20 1.389(6) .
C19 H19 0.95 .
C20 N1 1.356(5) .
C20 C21 1.478(6) .
C21 H21A 0.98 .
C21 H21B 0.98 .
C21 H21C 0.98 .
C22 C23 1.389(6) .
C22 C27 1.401(6) .
C22 B1 1.662(7) .
C23 C24 1.367(6) .
C23 H23 0.95 .
C24 C25 1.375(7) .
C24 H24 0.95 .
C25 C26 1.382(6) .
C25 H25 0.95 .
C26 C27 1.396(6) .
C26 H26 0.95 .
C27 H27 0.95 .
C28 C33 1.391(7) .
C28 C29 1.394(6) .
C28 B1 1.634(8) .
C29 C30 1.372(7) .
C29 H29 0.95 .
C30 C31 1.387(8) .
C30 H30 0.95 .
C31 C32 1.395(8) .
C31 H31 0.95 .
C32 C33 1.369(7) .
C32 H32 0.95 .
C33 H33 0.95 .
C34 C39 1.397(10) .
C34 C35 1.408(9) .
C34 B1 1.609(11) .
C35 C36 1.390(9) .
C35 H35 0.95 .
C36 C37 1.380(10) .
C36 H36 0.95 .
C37 C38 1.383(9) .
C37 H37 0.95 .
C38 C39 1.390(9) .
C38 H38 0.95 .
C39 H39 0.95 .
C55 C60 1.394(16) .
C55 C56 1.405(16) .
C55 B1 1.71(2) .
C56 C57 1.392(16) .
C56 H56 0.95 .
C57 C58 1.371(18) .
C57 H57 0.95 .
C58 C59 1.374(17) .
C58 H58 0.95 .
C59 C60 1.404(16) .
C59 H59 0.95 .
C60 H60 0.95 .
C40 C45 1.395(6) .
C40 C41 1.401(6) .
C40 B1 1.641(7) .
C41 C42 1.360(7) .
C41 H41 0.95 .
C42 C43 1.373(7) .
C42 H42 0.95 .
C43 C44 1.395(7) .
C43 H43 0.95 .
C44 C45 1.387(6) .
C44 H44 0.95 .
C45 H45 0.95 .
C46 C47 1.477(11) .
C46 H46A 0.98 .
C46 H46B 0.98 .
C46 H46C 0.98 .
C47 C48 1.436(14) .
C47 H47A 0.99 .
C47 H47B 0.99 .
C48 N5 1.151(12) .
C49 C50 1.531(10) .
C49 H49A 0.98 .
C49 H49B 0.98 .
C49 H49C 0.98 .
C50 C51 1.437(10) .
C50 H50A 0.99 .
C50 H50B 0.99 .
C51 N6 1.154(8) .
C52 C53 1.412(8) .
C52 C68 1.98(9) 2_656
C52 H52A 0.98 .
C52 H52B 0.98 .
C52 H52C 0.98 .
C53 C54 1.419(8) .
C53 H53A 0.99 .
C53 H53B 0.99 .
C54 N7 1.124(7) .
C62 C63 1.470(18) .
C62 H62A 0.98 .
C62 H62B 0.98 .
C62 H62C 0.98 .
C63 C64 1.430(17) .
C63 H63A 0.99 .
C63 H63B 0.99 .
C64 N8 1.151(16) .
C65 C66 1.469(18) .
C65 H65A 0.98 .
C65 H65B 0.98 .
C65 H65C 0.98 .
C66 C67 1.430(18) .
C66 H66A 0.99 .
C66 H66B 0.99 .
C67 N9 1.149(17) .
C68 C69 1.474(18) .
C68 C52 1.98(9) 2_646
C68 H68A 0.98 .
C68 H68B 0.98 .
C68 H68C 0.98 .
C69 C70 1.439(19) .
C69 H69A 0.99 .
C69 H69B 0.99 .
C70 N10 1.155(17) .
N1 Mn1 2.492(3) .
N2 Mn1 2.203(3) .
N3 Mn1 2.040(3) .
N4 Mn1 2.410(3) .
O1 O1 1.452(5) 3_766
O1 Mn1 1.832(3) .
O1 Mn1 2.481(3) 3_766
S1 Mn1 2.2747(12) .
Mn1 O1 2.481(3) 3_766
